data_4123736
loop_
_publ_author_name
'Cai, Weizhao'
'G\/ladysiak, Andrzej'
'Anio\/la, Michalina'
'Smith, Vincent J.'
'Barbour, Leonard J.'
'Katrusiak, Andrzej'

_publ_section_title
;
 Giant Negative Area Compressibility Tunable in a Soft Porous Framework
 Material.
;
_journal_issue 29
_journal_name_full 'Journal of the American Chemical Society'
_journal_page_first 9296
_journal_page_last 9301
_journal_paper_doi 10.1021/jacs.5b03280
_journal_volume 137
_journal_year 2015
_chemical_formula_moiety 'C18 H12 N2 O3 Zn, C H4 O'
_chemical_formula_sum 'C19 H16 N2 O4 Zn'
_chemical_formula_weight 401.71
_chemical_name_systematic
; 
 ? 
;
_space_group_IT_number 82
_symmetry_cell_setting tetragonal
_symmetry_space_group_name_Hall 'I -4'
_symmetry_space_group_name_H-M 'I -4'
_atom_sites_solution_hydrogens geom
_atom_sites_solution_primary direct
_atom_sites_solution_secondary difmap
_audit_creation_method SHELXL-97
_cell_angle_alpha 90.00
_cell_angle_beta 90.00
_cell_angle_gamma 90.00
_cell_formula_units_Z 8
_cell_length_a 26.4210(11)
_cell_length_b 26.4210(11)
_cell_length_c 4.7117(5)
_cell_measurement_pressure 2300000
_cell_measurement_temperature 296(2)
_cell_volume 3289.1(4)
_computing_cell_refinement 'CrysAlis (Oxford Diffraction, 2010)'
_computing_data_collection 'CrysAlis (Oxford Diffraction, 2010)'
_computing_data_reduction 'CrysAlisRED (Oxford Diffraction, 2010)'
_computing_molecular_graphics 'Mercury (Macrae et al., 2008)'
_computing_publication_material 'SHELXL-97 (Sheldrick, 2008)'
_computing_structure_refinement 'SHELXL-97 (Sheldrick, 2008)'
_computing_structure_solution 'SHELXS-97 (Sheldrick, 2008)'
_diffrn_ambient_temperature 296(2)
_diffrn_measured_fraction_theta_full 0.265
_diffrn_measured_fraction_theta_max 0.265
_diffrn_measurement_device_type "'Oxford Diffraction Xcalibur Eos"
_diffrn_measurement_method
;HP omega scans - for more details see:
A. Budzianowski, A. Katrusiak in High-Pressure Crystallography
(Eds.: A. Katrusiak, P. F. McMillan),
Dordrecht: Kluwer Acad. Publ., 2004 pp.157-168
;
_diffrn_radiation_monochromator graphite
_diffrn_radiation_source 'fine-focus sealed tube'
_diffrn_radiation_type MoK\a
_diffrn_radiation_wavelength 0.71073
_diffrn_reflns_av_R_equivalents 0.0628
_diffrn_reflns_av_sigmaI/netI 0.0526
_diffrn_reflns_limit_h_max 5
_diffrn_reflns_limit_h_min -5
_diffrn_reflns_limit_k_max 33
_diffrn_reflns_limit_k_min -33
_diffrn_reflns_limit_l_max 6
_diffrn_reflns_limit_l_min -6
_diffrn_reflns_number 6452
_diffrn_reflns_theta_full 27.56
_diffrn_reflns_theta_max 27.56
_diffrn_reflns_theta_min 3.45
_exptl_absorpt_coefficient_mu 1.522
_exptl_absorpt_correction_T_max 0.8627
_exptl_absorpt_correction_T_min 0.6666
_exptl_absorpt_correction_type analytical
_exptl_absorpt_process_details
;
Katrusiak, A. (2003). REDSHABS - Program for correcting
reflections intensities for DAC absorption, gasket shadowing
and sample crystal absorption. Adam Mickiewicz University, Pozna\'n.
Katrusiak, A. (2004). Z. Kristallogr. 219, 461-467
;
_exptl_crystal_colour Brown
_exptl_crystal_density_diffrn 1.622
_exptl_crystal_density_method 'not measured'
_exptl_crystal_description Block
_exptl_crystal_F_000 1648
_exptl_crystal_size_max 0.29
_exptl_crystal_size_mid 0.18
_exptl_crystal_size_min 0.10
_refine_diff_density_max 0.244
_refine_diff_density_min -0.241
_refine_diff_density_rms 0.072
_refine_ls_abs_structure_details 'Flack H D (1983), Acta Cryst. A39, 876-881'
_refine_ls_abs_structure_Flack 0.00(6)
_refine_ls_extinction_method none
_refine_ls_goodness_of_fit_ref 1.122
_refine_ls_hydrogen_treatment constr
_refine_ls_matrix_type full
_refine_ls_number_parameters 213
_refine_ls_number_reflns 1017
_refine_ls_number_restraints 286
_refine_ls_restrained_S_all 1.047
_refine_ls_R_factor_all 0.1099
_refine_ls_R_factor_gt 0.0727
_refine_ls_shift/su_max 0.000
_refine_ls_shift/su_mean 0.000
_refine_ls_structure_factor_coef Fsqd
_refine_ls_weighting_details 'calc w=1/[\s^2^(Fo^2^)+(0.1476P)^2^+14.3076P] where P=(Fo^2^+2Fc^2^)/3'
_refine_ls_weighting_scheme calc
_refine_ls_wR_factor_gt 0.1920
_refine_ls_wR_factor_ref 0.2306
_reflns_number_gt 726
_reflns_number_total 1017
_reflns_threshold_expression >2sigma(I)
_cod_data_source_file ja5b03280_si_004.cif
_cod_data_source_block 1MeOH_2.30GPa_in_Methanol-Ethanol
_cod_depositor_comments
;
The following automatic conversions were performed:
'_atom_site_symetry_multiplicity' tag replaced with
'_atom_site_symmetry_multiplicity' tag as specified in the
replacement file
'/usr/data/users/saulius/crontab/automatic-downloads/rss-feeds/ACS/lib/lists/replacement-tags.lst'.

Automatic conversion script
Id: cif_correct_tags 3376 2015-05-07 07:48:27Z andrius 

The following automatic conversions were performed:

'_symmetry_cell_setting' value 'Tetragonal' changed to 'tetragonal'
according to
/usr/data/users/saulius/crontab/automatic-downloads/rss-feeds/ACS/lib/dictionaries/cif_core.dic
dictionary named 'cif_core.dic' version 2.4.2 from 2011-04-26.

Automatic conversion script
Id: cif_fix_values 3271 2015-04-21 07:52:19Z andrius 

 Adding full bibliography for 4123717--4123744.cif.
;
_cod_original_sg_symbol_Hall I-4
_cod_original_sg_symbol_H-M I-4
_cod_database_code 4123736

loop_
_symmetry_equiv_pos_as_xyz
'x, y, z'
'-x, -y, z'
'y, -x, -z'
'-y, x, -z'
'x+1/2, y+1/2, z+1/2'
'-x+1/2, -y+1/2, z+1/2'
'y+1/2, -x+1/2, -z+1/2'
'-y+1/2, x+1/2, -z+1/2'

loop_
_atom_site_label
_atom_site_type_symbol
_atom_site_fract_x
_atom_site_fract_y
_atom_site_fract_z
_atom_site_U_iso_or_equiv
_atom_site_adp_type
_atom_site_occupancy
_atom_site_symmetry_multiplicity
_atom_site_calc_flag
_atom_site_refinement_flags
_atom_site_disorder_assembly
_atom_site_disorder_group
Zn1 Zn 0.26939(9) 0.21578(8) 0.9146(4) 0.0535(8) Uani 1 1 d U . .
O1 O 0.2291(4) 0.2737(5) 1.008(2) 0.054(3) Uani 1 1 d U . .
H1O H 0.2074 0.2852 0.8912 0.065 Uiso 1 1 d R . .
N1 N 0.2422(6) 0.1484(5) 0.977(3) 0.056(4) Uani 1 1 d DU . .
C1 C 0.2553(5) 0.1099(4) 1.134(2) 0.044(4) Uani 1 1 d DU . .
H1 H 0.2802 0.1132 1.2726 0.053 Uiso 1 1 calc R . .
N2 N 0.2316(4) 0.0650(4) 1.0894(18) 0.052(4) Uani 1 1 d DU A .
C2 C 0.2027(3) 0.1259(4) 0.7962(17) 0.048(4) Uani 1 1 d DU . .
O2 O 0.2703(7) -0.1616(5) 1.463(4) 0.085(5) Uani 1 1 d DU . .
C3 C 0.1737(4) 0.1473(4) 0.584(2) 0.054(4) Uani 1 1 d DU . .
H3 H 0.1775 0.1812 0.5345 0.065 Uiso 1 1 calc R . .
O3A O 0.3037(13) -0.1293(13) 1.771(5) 0.097(5) Uani 0.51(2) 1 d PDU . .
O3B O 0.3420(8) -0.1377(13) 1.459(7) 0.097(5) Uani 0.49(2) 1 d PDU . .
C4 C 0.1385(3) 0.1167(4) 0.4451(18) 0.042(4) Uani 1 1 d DU . .
C5 C 0.1092(4) 0.1372(4) 0.231(2) 0.049(4) Uani 1 1 d DU . .
H5 H 0.1136 0.1711 0.1831 0.058 Uiso 1 1 calc R . .
C6 C 0.0734(4) 0.1087(5) 0.085(2) 0.057(5) Uani 1 1 d DU . .
H6 H 0.0538 0.1228 -0.0584 0.068 Uiso 1 1 calc R . .
C7 C 0.0684(4) 0.0582(5) 0.1631(19) 0.053(4) Uani 1 1 d DU . .
H7 H 0.0450 0.0380 0.0692 0.063 Uiso 1 1 calc R . .
C8 C 0.0976(4) 0.0371(5) 0.378(2) 0.061(5) Uani 1 1 d DU . .
H8 H 0.0932 0.0033 0.4258 0.073 Uiso 1 1 calc R . .
C9 C 0.1334(3) 0.0660(4) 0.5238(16) 0.034(3) Uani 1 1 d DU . .
C10 C 0.1628(4) 0.0441(5) 0.737(2) 0.037(3) Uani 1 1 d DU . .
H10 H 0.1594 0.0102 0.7858 0.044 Uiso 1 1 calc R . .
C11 C 0.1973(6) 0.0754(5) 0.874(3) 0.055(5) Uani 1 1 d DU . .
C12 C 0.2459(3) 0.0179(4) 1.196(3) 0.058(3) Uani 1 1 d DU . .
C15 C 0.2746(5) -0.0730(4) 1.416(3) 0.058(3) Uani 1 1 d DU . .
C13A C 0.2649(7) 0.0146(4) 1.469(3) 0.058(3) Uani 0.483(15) 1 d PDU A 1
H13A H 0.2678 0.0439 1.5774 0.070 Uiso 0.483(15) 1 calc PR A 1
C14A C 0.2794(8) -0.0309(5) 1.584(3) 0.058(3) Uani 0.483(15) 1 d PDU A 1
H14A H 0.2920 -0.0331 1.7680 0.070 Uiso 0.483(15) 1 calc PR A 1
C16A C 0.2557(9) -0.0722(4) 1.144(3) 0.058(3) Uani 0.483(15) 1 d PDU A 1
H16A H 0.2526 -0.1016 1.0370 0.070 Uiso 0.483(15) 1 calc PR A 1
C17A C 0.2416(8) -0.0257(6) 1.037(3) 0.058(3) Uani 0.483(15) 1 d PDU A 1
H17A H 0.2288 -0.0237 0.8533 0.070 Uiso 0.483(15) 1 calc PR A 1
C13B C 0.2954(4) 0.0113(4) 1.276(5) 0.058(3) Uani 0.517(15) 1 d PDU A 2
H13B H 0.3185 0.0377 1.2553 0.070 Uiso 0.517(15) 1 calc PR A 2
C14B C 0.3114(5) -0.0349(5) 1.390(5) 0.058(3) Uani 0.517(15) 1 d PDU A 2
H14B H 0.3448 -0.0402 1.4448 0.070 Uiso 0.517(15) 1 calc PR A 2
C16B C 0.2236(5) -0.0689(5) 1.338(5) 0.058(3) Uani 0.517(15) 1 d PDU A 2
H16B H 0.2003 -0.0950 1.3571 0.070 Uiso 0.517(15) 1 calc PR A 2
C17B C 0.2119(4) -0.0213(6) 1.228(4) 0.058(3) Uani 0.517(15) 1 d PDU A 2
H17B H 0.1786 -0.0155 1.1714 0.070 Uiso 0.517(15) 1 calc PR A 2
C18 C 0.2951(7) -0.1241(4) 1.506(5) 0.092(5) Uani 1 1 d DU A .
O4 O 0.3374(11) 0.1120(10) 1.630(6) 0.149(9) Uiso 1 1 d DU . .
H4 H 0.3405 0.1275 1.7877 0.224 Uiso 1 1 d R . .
C19 C 0.387(3) 0.091(6) 1.66(3) 0.54(9) Uiso 1 1 d DU . .
H19A H 0.4115 0.1182 1.6493 0.810 Uiso 1 1 d R . .
H19B H 0.3937 0.0666 1.5184 0.810 Uiso 1 1 d R . .
H19C H 0.3908 0.0752 1.8472 0.810 Uiso 1 1 d R . .

loop_
_atom_site_aniso_label
_atom_site_aniso_U_11
_atom_site_aniso_U_22
_atom_site_aniso_U_33
_atom_site_aniso_U_23
_atom_site_aniso_U_13
_atom_site_aniso_U_12
Zn1 0.0432(14) 0.0344(11) 0.0827(13) 0.0040(11) -0.0009(11) -0.001(3)
O1 0.030(5) 0.053(6) 0.079(6) 0.012(6) 0.001(6) 0.012(9)
N1 0.056(9) 0.044(6) 0.068(8) 0.003(6) 0.013(7) -0.012(10)
C1 0.032(7) 0.051(6) 0.049(7) 0.010(6) 0.011(5) -0.020(9)
N2 0.044(9) 0.043(5) 0.069(7) 0.007(6) -0.011(7) -0.008(8)
C2 0.027(9) 0.038(8) 0.080(10) 0.009(8) 0.005(6) 0.004(11)
O2 0.086(10) 0.041(6) 0.126(10) 0.029(7) -0.033(10) 0.006(12)
C3 0.049(9) 0.032(7) 0.081(9) 0.012(8) 0.001(7) -0.010(11)
O3A 0.091(8) 0.071(10) 0.129(9) 0.016(8) -0.039(9) 0.016(9)
O3B 0.091(8) 0.071(10) 0.129(9) 0.016(8) -0.039(9) 0.016(9)
C4 0.032(8) 0.031(7) 0.063(8) 0.006(7) 0.002(6) 0.011(10)
C5 0.043(8) 0.041(8) 0.062(8) -0.003(7) -0.003(6) 0.015(11)
C6 0.056(10) 0.056(8) 0.059(8) -0.010(8) -0.003(8) -0.001(13)
C7 0.044(10) 0.052(9) 0.062(9) -0.024(8) -0.010(7) 0.008(15)
C8 0.055(10) 0.052(9) 0.077(11) -0.012(9) -0.012(8) -0.002(14)
C9 0.028(8) 0.024(6) 0.049(7) -0.010(6) 0.003(5) 0.012(11)
C10 0.029(7) 0.029(6) 0.053(7) -0.004(6) 0.003(5) 0.015(9)
C11 0.052(12) 0.035(7) 0.080(11) 0.001(8) -0.025(9) 0.006(11)
C12 0.037(5) 0.050(3) 0.088(6) 0.003(5) -0.035(5) -0.010(8)
C15 0.037(5) 0.050(3) 0.088(6) 0.003(5) -0.035(5) -0.010(8)
C13A 0.037(5) 0.050(3) 0.088(6) 0.003(5) -0.035(5) -0.010(8)
C14A 0.037(5) 0.050(3) 0.088(6) 0.003(5) -0.035(5) -0.010(8)
C16A 0.037(5) 0.050(3) 0.088(6) 0.003(5) -0.035(5) -0.010(8)
C17A 0.037(5) 0.050(3) 0.088(6) 0.003(5) -0.035(5) -0.010(8)
C13B 0.037(5) 0.050(3) 0.088(6) 0.003(5) -0.035(5) -0.010(8)
C14B 0.037(5) 0.050(3) 0.088(6) 0.003(5) -0.035(5) -0.010(8)
C16B 0.037(5) 0.050(3) 0.088(6) 0.003(5) -0.035(5) -0.010(8)
C17B 0.037(5) 0.050(3) 0.088(6) 0.003(5) -0.035(5) -0.010(8)
C18 0.087(10) 0.050(6) 0.137(10) 0.007(9) -0.057(11) 0.009(9)

loop_
_atom_type_symbol
_atom_type_description
_atom_type_scat_dispersion_real
_atom_type_scat_dispersion_imag
_atom_type_scat_source
C C 0.0033 0.0016 'International Tables Vol C Tables 4.2.6.8 and 6.1.1.4'
H H 0.0000 0.0000 'International Tables Vol C Tables 4.2.6.8 and 6.1.1.4'
N N 0.0061 0.0033 'International Tables Vol C Tables 4.2.6.8 and 6.1.1.4'
O O 0.0106 0.0060 'International Tables Vol C Tables 4.2.6.8 and 6.1.1.4'
Zn Zn 0.2839 1.4301 'International Tables Vol C Tables 4.2.6.8 and 6.1.1.4'

loop_
_geom_angle_atom_site_label_1
_geom_angle_atom_site_label_2
_geom_angle_atom_site_label_3
_geom_angle
_geom_angle_site_symmetry_1
_geom_angle_site_symmetry_3
O1 Zn1 O1 97.2(4) . 6_554
O1 Zn1 N1 119.4(5) . .
O1 Zn1 N1 106.8(5) 6_554 .
O1 Zn1 O2 107.5(6) . 7_557
O1 Zn1 O2 104.2(7) 6_554 7_557
N1 Zn1 O2 118.4(7) . 7_557
O1 Zn1 Zn1 35.6(3) . 6
O1 Zn1 Zn1 131.8(4) 6_554 6
N1 Zn1 Zn1 107.1(3) . 6
O2 Zn1 Zn1 88.6(5) 7_557 6
O1 Zn1 Zn1 62.1(3) . 6_554
O1 Zn1 Zn1 35.1(4) 6_554 6_554
N1 Zn1 Zn1 121.4(5) . 6_554
O2 Zn1 Zn1 114.7(6) 7_557 6_554
Zn1 Zn1 Zn1 97.17(12) 6 6_554
Zn1 O1 Zn1 109.3(5) . 6
C1 N1 C2 101.6(11) . .
C1 N1 Zn1 134.6(12) . .
C2 N1 Zn1 123.1(9) . .
N1 C1 N2 118.1(12) . .
C1 N2 C11 104.0(10) . .
C1 N2 C12 126.8(8) . .
C11 N2 C12 128.1(10) . .
C3 C2 C11 121.8(8) . .
C3 C2 N1 130.2(9) . .
C11 C2 N1 108.0(9) . .
C18 O2 Zn1 128.1(12) . 8_547
C2 C3 C4 118.1(5) . .
C18 O3A O3B 46.8(13) . .
C18 O3B O3A 45.1(13) . .
C5 C4 C3 119.2(8) . .
C5 C4 C9 121.0(8) . .
C3 C4 C9 119.8(6) . .
C4 C5 C6 122.0(6) . .
C7 C6 C5 117.0(7) . .
C8 C7 C6 121.6(9) . .
C7 C8 C9 121.1(8) . .
C10 C9 C8 120.4(9) . .
C10 C9 C4 122.3(8) . .
C8 C9 C4 117.3(8) . .
C11 C10 C9 117.0(7) . .
C10 C11 N2 130.6(10) . .
C10 C11 C2 121.1(7) . .
N2 C11 C2 108.3(9) . .
C13B C12 C17B 119.7(5) . .
C13B C12 C17A 97.1(9) . .
C17B C12 C17A 51.5(10) . .
C13B C12 C13A 52.5(10) . .
C17B C12 C13A 95.1(8) . .
C17A C12 C13A 118.9(5) . .
C13B C12 N2 118.1(6) . .
C17B C12 N2 122.1(6) . .
C17A C12 N2 121.7(10) . .
C13A C12 N2 119.4(10) . .
C14A C15 C16A 124.0(8) . .
C14A C15 C16B 100.3(10) . .
C16A C15 C16B 53.5(11) . .
C14A C15 C14B 53.5(11) . .
C16A C15 C14B 99.0(10) . .
C16B C15 C14B 126.0(8) . .
C14A C15 C18 121.9(12) . .
C16A C15 C18 113.9(13) . .
C16B C15 C18 119.0(12) . .
C14B C15 C18 114.6(11) . .
C14A C13A C12 121.5(4) . .
C15 C14A C13A 117.2(4) . .
C15 C16A C17A 117.0(4) . .
C16A C17A C12 121.5(2) . .
C12 C13B C14B 120.3(4) . .
C13B C14B C15 116.8(5) . .
C17B C16B C15 112.4(5) . .
C12 C17B C16B 124.9(3) . .
O2 C18 O3A 100(2) . .
O2 C18 O3B 105(2) . .
O3A C18 O3B 88(3) . .
O2 C18 C15 119.5(13) . .
O3A C18 C15 116(2) . .
O3B C18 C15 122(2) . .

loop_
_geom_bond_atom_site_label_1
_geom_bond_atom_site_label_2
_geom_bond_distance
_geom_bond_site_symmetry_2
Zn1 O1 1.916(12) .
Zn1 O1 1.936(11) 6_554
Zn1 N1 1.941(13) .
Zn1 O2 1.946(13) 7_557
Zn1 Zn1 3.141(3) 6
Zn1 Zn1 3.141(3) 6_554
O1 Zn1 1.936(11) 6
N1 C1 1.3050(11) .
N1 C2 1.474(19) .
C1 N2 1.3580(11) .
N2 C11 1.3900(11) .
N2 C12 1.394(13) .
C2 C3 1.3820(10) .
C2 C11 1.391(8) .
O2 C18 1.2060(11) .
O2 Zn1 1.946(13) 8_547
C3 C4 1.393(7) .
O3A C18 1.2740(11) .
O3A O3B 1.80(4) .
O3B C18 1.3101(11) .
C4 C5 1.3824(10) .
C4 C9 1.399(8) .
C5 C6 1.392(7) .
C6 C7 1.391(8) .
C7 C8 1.390(7) .
C8 C9 1.395(8) .
C9 C10 1.394(7) .
C10 C11 1.388(7) .
C12 C13B 1.3723(10) .
C12 C17B 1.380(7) .
C12 C17A 1.381(7) .
C12 C13A 1.3821(11) .
C15 C14A 1.371(7) .
C15 C16A 1.377(7) .
C15 C16B 1.400(7) .
C15 C14B 1.405(7) .
C15 C18 1.5151(11) .
C13A C14A 1.375(6) .
C16A C17A 1.378(6) .
C13B C14B 1.398(7) .
C16B C17B 1.397(7) .
O4 C19 1.442(11) .

loop_
_geom_torsion_atom_site_label_1
_geom_torsion_atom_site_label_2
_geom_torsion_atom_site_label_3
_geom_torsion_atom_site_label_4
_geom_torsion
_geom_torsion_site_symmetry_1
_geom_torsion_site_symmetry_3
_geom_torsion_site_symmetry_4
O1 Zn1 O1 Zn1 -168.2(8) 6_554 . 6
N1 Zn1 O1 Zn1 77.8(8) . . 6
O2 Zn1 O1 Zn1 -60.8(8) 7_557 . 6
Zn1 Zn1 O1 Zn1 -170.0(7) 6_554 . 6
O1 Zn1 N1 C1 -118.4(7) . . .
O1 Zn1 N1 C1 132.9(7) 6_554 . .
O2 Zn1 N1 C1 15.9(9) 7_557 . .
Zn1 Zn1 N1 C1 -81.9(6) 6 . .
Zn1 Zn1 N1 C1 168.2(5) 6_554 . .
O1 Zn1 N1 C2 73.6(6) . . .
O1 Zn1 N1 C2 -35.1(6) 6_554 . .
O2 Zn1 N1 C2 -152.1(6) 7_557 . .
Zn1 Zn1 N1 C2 110.1(3) 6 . .
Zn1 Zn1 N1 C2 0.2(5) 6_554 . .
C2 N1 C1 N2 0.4(15) . . .
Zn1 N1 C1 N2 -169.4(8) . . .
N1 C1 N2 C11 -0.9(10) . . .
N1 C1 N2 C12 167.8(8) . . .
C1 N1 C2 C3 180.0(3) . . .
Zn1 N1 C2 C3 -8.7(7) . . .
C1 N1 C2 C11 0.3(10) . . .
Zn1 N1 C2 C11 171.6(12) . . .
C11 C2 C3 C4 -0.3(13) . . .
N1 C2 C3 C4 -180.0(3) . . .
C2 C3 C4 C5 -179.8(4) . . .
C2 C3 C4 C9 0.2(7) . . .
C3 C4 C5 C6 -179.9(5) . . .
C9 C4 C5 C6 0.2(8) . . .
C4 C5 C6 C7 -0.2(8) . . .
C5 C6 C7 C8 0.3(8) . . .
C6 C7 C8 C9 -0.3(8) . . .
C7 C8 C9 C10 -179.4(5) . . .
C7 C8 C9 C4 0.2(8) . . .
C5 C4 C9 C10 179.4(5) . . .
C3 C4 C9 C10 -0.5(8) . . .
C5 C4 C9 C8 -0.1(8) . . .
C3 C4 C9 C8 179.9(5) . . .
C8 C9 C10 C11 -179.5(11) . . .
C4 C9 C10 C11 0.9(13) . . .
C9 C10 C11 N2 -179.4(16) . . .
C9 C10 C11 C2 -1(2) . . .
C1 N2 C11 C10 179.5(19) . . .
C12 N2 C11 C10 11(3) . . .
C1 N2 C11 C2 0.9(16) . . .
C12 N2 C11 C2 -167.5(9) . . .
C3 C2 C11 C10 1(2) . . .
N1 C2 C11 C10 -179.5(14) . . .
C3 C2 C11 N2 179.5(8) . . .
N1 C2 C11 N2 -0.8(16) . . .
C1 N2 C12 C13B -22.5(14) . . .
C11 N2 C12 C13B 143.5(16) . . .
C1 N2 C12 C17B 156.4(11) . . .
C11 N2 C12 C17B -37.7(18) . . .
C1 N2 C12 C17A -142.1(11) . . .
C11 N2 C12 C17A 23.8(17) . . .
C1 N2 C12 C13A 38.1(11) . . .
C11 N2 C12 C13A -156.0(17) . . .
C13B C12 C13A C14A -75.6(6) . . .
C17B C12 C13A C14A 48.4(7) . . .
C17A C12 C13A C14A 0.1(3) . . .
N2 C12 C13A C14A 179.9(3) . . .
C16A C15 C14A C13A -0.8(7) . . .
C16B C15 C14A C13A -53.4(8) . . .
C14B C15 C14A C13A 74.0(5) . . .
C18 C15 C14A C13A 172.7(14) . . .
C12 C13A C14A C15 0.3(3) . . .
C14A C15 C16A C17A 0.8(9) . . .
C16B C15 C16A C17A 77.5(8) . . .
C14B C15 C16A C17A -51.0(10) . . .
C18 C15 C16A C17A -173.1(13) . . .
C15 C16A C17A C12 -0.3(9) . . .
C13B C12 C17A C16A 50.7(9) . . .
C17B C12 C17A C16A -72.1(8) . . .
C13A C12 C17A C16A -0.1(7) . . .
N2 C12 C17A C16A -179.9(5) . . .
C17B C12 C13B C14B 0.0(3) . . .
C17A C12 C13B C14B -49.3(7) . . .
C13A C12 C13B C14B 71.9(5) . . .
N2 C12 C13B C14B 178.8(10) . . .
C12 C13B C14B C15 -0.1(3) . . .
C14A C15 C14B C13B -74.5(6) . . .
C16A C15 C14B C13B 51.4(8) . . .
C16B C15 C14B C13B 0.4(7) . . .
C18 C15 C14B C13B 173.0(14) . . .
C14A C15 C16B C17B 51.7(9) . . .
C16A C15 C16B C17B -73.2(7) . . .
C14B C15 C16B C17B -0.4(9) . . .
C18 C15 C16B C17B -172.7(15) . . .
C13B C12 C17B C16B 0.0(7) . . .
C17A C12 C17B C16B 74.1(8) . . .
C13A C12 C17B C16B -49.2(9) . . .
N2 C12 C17B C16B -178.8(11) . . .
C15 C16B C17B C12 0.2(9) . . .
Zn1 O2 C18 O3A -47(3) 8_547 . .
Zn1 O2 C18 O3B 44(3) 8_547 . .
Zn1 O2 C18 C15 -174.0(14) 8_547 . .
O3B O3A C18 O2 105(2) . . .
O3B O3A C18 C15 -125(2) . . .
O3A O3B C18 O2 -100(2) . . .
O3A O3B C18 C15 120(3) . . .
C14A C15 C18 O2 139(2) . . .
C16A C15 C18 O2 -47(3) . . .
C16B C15 C18 O2 13(3) . . .
C14B C15 C18 O2 -160(2) . . .
C14A C15 C18 O3A 19(3) . . .
C16A C15 C18 O3A -167(2) . . .
C16B C15 C18 O3A -107(2) . . .
C14B C15 C18 O3A 80(2) . . .
C14A C15 C18 O3B -86(3) . . .
C16A C15 C18 O3B 88(3) . . .
C16B C15 C18 O3B 148(2) . . .
C14B C15 C18 O3B -25(3) . . .
Zn1 O1 Zn1 O1 -2.71(19) . 6 6
Zn1 O1 Zn1 O1 -168.2(8) 6 . 6_554
